data_7003963
loop_
_publ_author_name
'Caputo, Christine A.'
'Price, Jacquelyn T.'
'Jennings, Michael C.'
'McDonald, Robert'
'Jones, Nathan D.'

_publ_section_title
;
 N-Heterocyclic phosphenium cations: syntheses and cycloaddition
 reactions
;
_journal_issue 26
_journal_name_full 'Dalton Transactions'
_journal_page_first 3461
_journal_page_last 3469
_journal_paper_doi 10.1039/b801684d
_journal_year 2008
_chemical_formula_sum 'C29 H45 Cl11 N2'
_chemical_formula_weight 811.62
_chemical_name_systematic
;
?
;
_space_group_IT_number 14
_symmetry_cell_setting monoclinic
_symmetry_space_group_name_Hall '-P 2yn'
_symmetry_space_group_name_H-M 'P 1 21/n 1'
_atom_sites_solution_hydrogens geom
_atom_sites_solution_primary direct
_atom_sites_solution_secondary difmap
_audit_creation_method SHELXL-97
_cell_angle_alpha 90.00
_cell_angle_beta 90.1020(10)
_cell_angle_gamma 90.00
_cell_formula_units_Z 4
_cell_length_a 15.0405(6)
_cell_length_b 12.2573(3)
_cell_length_c 21.8456(9)
_cell_measurement_reflns_used 21533
_cell_measurement_temperature 150(2)
_cell_measurement_theta_max 25.03
_cell_measurement_theta_min 2.04
_cell_volume 4027.4(3)
_computing_cell_refinement 'DENZO-SMN (Otwinowski & Minor, 1997)'
_computing_data_collection 'COLLECT (Nonius, 1997-2001)'
_computing_data_reduction DENZO-SMN
_computing_molecular_graphics 'SHELXTL/PC (Sheldrick, 2001)'
_computing_publication_material SHELXTL/PC
_computing_structure_refinement 'SHELXL-97 (Sheldrick, 1997)'
_computing_structure_solution 'SHELXS-97 (Sheldrick, 1997)'
_diffrn_ambient_temperature 150(2)
_diffrn_measured_fraction_theta_full 0.988
_diffrn_measured_fraction_theta_max 0.988
_diffrn_measurement_device_type 'Nonius Kappa-CCD'
_diffrn_measurement_method '\f scans, and \w scans with \k offsets'
_diffrn_radiation_monochromator graphite
_diffrn_radiation_source 'fine-focus sealed tube'
_diffrn_radiation_type MoK\a
_diffrn_radiation_wavelength 0.71073
_diffrn_reflns_av_R_equivalents 0.0397
_diffrn_reflns_av_sigmaI/netI 0.0599
_diffrn_reflns_limit_h_max 17
_diffrn_reflns_limit_h_min -17
_diffrn_reflns_limit_k_max 11
_diffrn_reflns_limit_k_min -14
_diffrn_reflns_limit_l_max 25
_diffrn_reflns_limit_l_min -26
_diffrn_reflns_number 13161
_diffrn_reflns_theta_full 25.03
_diffrn_reflns_theta_max 25.03
_diffrn_reflns_theta_min 2.71
_diffrn_standards_number 0
_exptl_absorpt_coefficient_mu 0.781
_exptl_absorpt_correction_T_max 0.7855
_exptl_absorpt_correction_T_min 0.6963
_exptl_absorpt_correction_type multi-scan
_exptl_absorpt_process_details 'DENZO-SMN (Otwinowski & Minor, 1997)'
_exptl_crystal_colour colourless
_exptl_crystal_density_diffrn 1.339
_exptl_crystal_density_method 'not measured'
_exptl_crystal_description block
_exptl_crystal_F_000 1680
_exptl_crystal_size_max 0.50
_exptl_crystal_size_mid 0.40
_exptl_crystal_size_min 0.33
_refine_diff_density_max 0.655
_refine_diff_density_min -0.466
_refine_diff_density_rms 0.072
_refine_ls_extinction_method none
_refine_ls_goodness_of_fit_ref 1.027
_refine_ls_hydrogen_treatment constr
_refine_ls_matrix_type full
_refine_ls_number_parameters 364
_refine_ls_number_reflns 7018
_refine_ls_number_restraints 36
_refine_ls_restrained_S_all 1.026
_refine_ls_R_factor_all 0.0825
_refine_ls_R_factor_gt 0.0519
_refine_ls_shift/su_max 0.004
_refine_ls_shift/su_mean 0.000
_refine_ls_structure_factor_coef Fsqd
_refine_ls_weighting_details 'calc w=1/[\s^2^(Fo^2^)+(0.0876P)^2^+0.0000P] where P=(Fo^2^+2Fc^2^)/3'
_refine_ls_weighting_scheme calc
_refine_ls_wR_factor_gt 0.1307
_refine_ls_wR_factor_ref 0.1466
_reflns_number_gt 5133
_reflns_number_total 7018
_reflns_threshold_expression >2sigma(I)
_cod_data_source_file b801684d.txt
_cod_data_source_block 4
_cod_original_sg_symbol_H-M P2(1)/n
_cod_database_code 7003963

loop_
_symmetry_equiv_pos_as_xyz
'x, y, z'
'-x+1/2, y+1/2, -z+1/2'
'-x, -y, -z'
'x-1/2, -y-1/2, z-1/2'

loop_
_atom_site_label
_atom_site_type_symbol
_atom_site_fract_x
_atom_site_fract_y
_atom_site_fract_z
_atom_site_U_iso_or_equiv
_atom_site_adp_type
_atom_site_occupancy
_atom_site_symmetry_multiplicity
_atom_site_calc_flag
_atom_site_refinement_flags
_atom_site_disorder_assembly
_atom_site_disorder_group
Cl1 Cl 0.93501(8) 0.27671(7) 1.09734(5) 0.0333(3) Uani 1 1 d . . .
Cl2 Cl 0.94770(8) 0.25530(7) 0.90987(5) 0.0328(3) Uani 1 1 d . . .
C11 C 0.9860(3) 0.0407(3) 1.02463(18) 0.0262(9) Uani 1 1 d . . .
H11A H 0.9831 0.0035 1.0648 0.039 Uiso 1 1 calc R . .
H11B H 1.0306 0.0999 1.0275 0.039 Uiso 1 1 calc R . .
N12 N 0.8971(2) 0.0877(2) 1.00911(15) 0.0236(7) Uani 1 1 d . . .
H12A H 0.8843 0.1419 1.0369 0.035 Uiso 1 1 calc R . .
H12B H 0.9006 0.1196 0.9711 0.035 Uiso 1 1 calc R . .
C13 C 0.82362(14) 0.01001(17) 1.00870(12) 0.0240(9) Uani 1 1 d G . .
C14 C 0.78755(17) -0.0227(2) 1.06429(9) 0.0282(10) Uani 1 1 d G . .
C15 C 0.71927(17) -0.0991(2) 1.06547(10) 0.0367(11) Uani 1 1 d G . .
H15A H 0.6946 -0.1214 1.1035 0.044 Uiso 1 1 calc R . .
C16 C 0.68704(15) -0.14275(19) 1.01106(13) 0.0410(12) Uani 1 1 d G . .
H16A H 0.6404 -0.1949 1.0119 0.049 Uiso 1 1 calc R . .
C17 C 0.72310(18) -0.1100(2) 0.95547(10) 0.0357(11) Uani 1 1 d G . .
H17A H 0.7011 -0.1399 0.9183 0.043 Uiso 1 1 calc R . .
C18 C 0.79139(17) -0.0337(2) 0.95429(9) 0.0286(10) Uani 1 1 d G . .
C19 C 0.8187(3) 0.0226(3) 1.12614(19) 0.0315(10) Uani 1 1 d . . .
H19A H 0.8693 0.0737 1.1183 0.038 Uiso 1 1 calc R . .
C20 C 0.7446(3) 0.0871(4) 1.1579(2) 0.0411(11) Uani 1 1 d . . .
H20A H 0.7256 0.1473 1.1315 0.062 Uiso 1 1 calc R . .
H20B H 0.7668 0.1164 1.1968 0.062 Uiso 1 1 calc R . .
H20C H 0.6940 0.0387 1.1658 0.062 Uiso 1 1 calc R . .
C21 C 0.8526(3) -0.0688(4) 1.1687(2) 0.0419(12) Uani 1 1 d . . .
H21A H 0.8030 -0.1168 1.1796 0.063 Uiso 1 1 calc R . .
H21B H 0.8778 -0.0365 1.2059 0.063 Uiso 1 1 calc R . .
H21C H 0.8985 -0.1112 1.1475 0.063 Uiso 1 1 calc R . .
C22 C 0.8258(3) 0.0010(3) 0.89038(19) 0.0307(10) Uani 1 1 d . . .
H22A H 0.8794 0.0480 0.8965 0.037 Uiso 1 1 calc R . .
C23 C 0.7549(4) 0.0692(4) 0.8566(2) 0.0442(12) Uani 1 1 d . . .
H23A H 0.7784 0.0926 0.8169 0.066 Uiso 1 1 calc R . .
H23B H 0.7398 0.1334 0.8812 0.066 Uiso 1 1 calc R . .
H23C H 0.7015 0.0248 0.8502 0.066 Uiso 1 1 calc R . .
C24 C 0.8535(3) -0.0983(4) 0.8520(2) 0.0420(12) Uani 1 1 d . . .
H24A H 0.8981 -0.1408 0.8745 0.063 Uiso 1 1 calc R . .
H24B H 0.8788 -0.0734 0.8131 0.063 Uiso 1 1 calc R . .
H24C H 0.8013 -0.1440 0.8439 0.063 Uiso 1 1 calc R . .
C31 C 0.9558(2) 0.5279(3) 0.9973(2) 0.0276(9) Uani 1 1 d . . .
H31A H 0.9533 0.5703 0.9588 0.041 Uiso 1 1 calc R . .
H31B H 0.9480 0.5791 1.0320 0.041 Uiso 1 1 calc R . .
N32 N 0.88256(19) 0.4444(2) 0.99790(16) 0.0247(7) Uani 1 1 d . . .
H32A H 0.8897 0.3986 0.9649 0.037 Uiso 1 1 calc R . .
H32B H 0.8876 0.4030 1.0329 0.037 Uiso 1 1 calc R . .
C33 C 0.79454(13) 0.49128(19) 0.99552(13) 0.0261(9) Uani 1 1 d G . .
C34 C 0.75072(18) 0.5173(2) 1.04955(11) 0.0342(10) Uani 1 1 d G . .
C35 C 0.66446(18) 0.5578(2) 1.04761(12) 0.0418(12) Uani 1 1 d G . .
H35A H 0.6345 0.5756 1.0845 0.050 Uiso 1 1 calc R . .
C36 C 0.62202(13) 0.5724(2) 0.99164(15) 0.0466(13) Uani 1 1 d G . .
H36A H 0.5631 0.6001 0.9903 0.056 Uiso 1 1 calc R . .
C37 C 0.66584(18) 0.5464(2) 0.93760(12) 0.0414(12) Uani 1 1 d G . .
H37A H 0.6368 0.5564 0.8993 0.050 Uiso 1 1 calc R . .
C38 C 0.75210(18) 0.5059(2) 0.93954(11) 0.0339(11) Uani 1 1 d G . .
C39 C 0.7954(3) 0.5116(3) 1.1131(2) 0.0390(11) Uani 1 1 d . . .
H39A H 0.8547 0.4758 1.1078 0.047 Uiso 1 1 calc R . .
C40 C 0.8115(4) 0.6258(4) 1.1395(2) 0.0533(14) Uani 1 1 d . . .
H40A H 0.8444 0.6698 1.1097 0.080 Uiso 1 1 calc R . .
H40B H 0.8461 0.6199 1.1774 0.080 Uiso 1 1 calc R . .
H40C H 0.7542 0.6606 1.1482 0.080 Uiso 1 1 calc R . .
C41 C 0.7420(4) 0.4433(4) 1.1584(2) 0.0572(14) Uani 1 1 d . . .
H41A H 0.6861 0.4806 1.1679 0.086 Uiso 1 1 calc R . .
H41B H 0.7765 0.4336 1.1962 0.086 Uiso 1 1 calc R . .
H41C H 0.7292 0.3717 1.1404 0.086 Uiso 1 1 calc R . .
C42 C 0.7980(3) 0.4834(3) 0.8779(2) 0.0411(12) Uani 1 1 d . . .
H42A H 0.8573 0.4500 0.8867 0.049 Uiso 1 1 calc R . .
C43 C 0.8133(4) 0.5870(4) 0.8408(3) 0.0595(15) Uani 1 1 d . . .
H43A H 0.7562 0.6231 0.8332 0.089 Uiso 1 1 calc R . .
H43B H 0.8411 0.5682 0.8017 0.089 Uiso 1 1 calc R . .
H43C H 0.8524 0.6363 0.8637 0.089 Uiso 1 1 calc R . .
C44 C 0.7432(4) 0.4004(4) 0.8398(2) 0.0570(15) Uani 1 1 d . . .
H44A H 0.6848 0.4315 0.8304 0.086 Uiso 1 1 calc R . .
H44B H 0.7357 0.3330 0.8634 0.086 Uiso 1 1 calc R . .
H44C H 0.7747 0.3842 0.8016 0.086 Uiso 1 1 calc R . .
C70 C 0.4744(3) 0.1953(4) 0.7520(2) 0.0457(12) Uani 1 1 d D . .
H70A H 0.4716 0.2065 0.7067 0.055 Uiso 1 1 calc R . .
Cl71 Cl 0.57370(10) 0.25041(11) 0.77972(7) 0.0658(4) Uani 1 1 d D . .
Cl72 Cl 0.47279(12) 0.05418(12) 0.76765(9) 0.0814(5) Uani 1 1 d D . .
Cl73 Cl 0.38233(13) 0.25617(15) 0.78547(9) 0.0901(6) Uani 1 1 d D . .
C80 C 0.9694(3) 0.2214(4) 0.7434(2) 0.0513(13) Uani 1 1 d D . .
H80A H 0.9639 0.2314 0.7886 0.062 Uiso 1 1 calc R . .
Cl81 Cl 1.07470(9) 0.26305(10) 0.72049(7) 0.0535(4) Uani 1 1 d D . .
Cl82 Cl 0.95472(12) 0.08277(12) 0.72566(8) 0.0833(5) Uani 1 1 d D . .
Cl83 Cl 0.88732(11) 0.29907(14) 0.70669(8) 0.0797(5) Uani 1 1 d D . .
C90 C 0.6012(3) 0.1492(4) 1.0013(2) 0.0454(11) Uani 1 1 d D . .
H90A H 0.6330 0.0775 1.0001 0.054 Uiso 1 1 calc R . .
Cl91 Cl 0.53123(11) 0.14872(18) 1.06378(7) 0.0938(6) Uani 1 1 d D . .
Cl92 Cl 0.54159(12) 0.1630(2) 0.93369(8) 0.1120(8) Uani 1 1 d D . .
Cl93 Cl 0.68094(12) 0.25214(11) 1.00699(9) 0.0836(5) Uani 1 1 d D . .

loop_
_atom_site_aniso_label
_atom_site_aniso_U_11
_atom_site_aniso_U_22
_atom_site_aniso_U_33
_atom_site_aniso_U_23
_atom_site_aniso_U_13
_atom_site_aniso_U_12
Cl1 0.0461(7) 0.0260(5) 0.0277(6) 0.0004(4) -0.0051(5) -0.0001(4)
Cl2 0.0420(6) 0.0279(5) 0.0286(6) -0.0025(4) 0.0032(5) -0.0036(4)
C11 0.021(2) 0.028(2) 0.029(2) -0.0061(16) -0.0029(18) -0.0008(16)
N12 0.0217(16) 0.0208(16) 0.028(2) -0.0004(14) 0.0007(15) -0.0002(12)
C13 0.020(2) 0.0220(19) 0.030(2) 0.0001(16) -0.0022(19) -0.0002(15)
C14 0.023(2) 0.027(2) 0.035(3) 0.0028(18) -0.006(2) 0.0012(16)
C15 0.032(3) 0.038(2) 0.040(3) 0.014(2) -0.002(2) -0.0048(19)
C16 0.034(3) 0.038(2) 0.051(3) 0.008(2) -0.007(2) -0.0126(19)
C17 0.030(3) 0.036(2) 0.041(3) -0.003(2) -0.012(2) -0.0038(19)
C18 0.025(2) 0.026(2) 0.034(3) -0.0007(18) -0.006(2) 0.0037(17)
C19 0.033(3) 0.036(2) 0.026(2) 0.0053(18) 0.007(2) 0.0025(19)
C20 0.034(3) 0.051(3) 0.038(3) -0.005(2) 0.004(2) 0.010(2)
C21 0.049(3) 0.046(3) 0.030(3) 0.003(2) -0.007(2) 0.007(2)
C22 0.029(2) 0.035(2) 0.028(3) -0.0106(18) -0.005(2) 0.0005(18)
C23 0.052(3) 0.045(3) 0.035(3) 0.003(2) -0.005(3) 0.005(2)
C24 0.044(3) 0.042(3) 0.040(3) -0.011(2) -0.001(2) 0.001(2)
C31 0.022(2) 0.0247(19) 0.037(2) -0.0013(18) 0.001(2) -0.0043(15)
N32 0.0226(17) 0.0233(15) 0.0283(18) 0.0012(15) -0.0033(17) -0.0029(13)
C33 0.023(2) 0.0204(19) 0.035(3) -0.0014(18) -0.005(2) -0.0018(15)
C34 0.028(2) 0.029(2) 0.046(3) -0.0024(19) 0.000(2) -0.0022(18)
C35 0.035(3) 0.038(2) 0.052(3) -0.007(2) 0.005(2) 0.002(2)
C36 0.028(2) 0.043(3) 0.069(4) -0.005(3) -0.010(3) 0.0023(19)
C37 0.031(3) 0.045(2) 0.048(3) -0.005(2) -0.016(2) 0.000(2)
C38 0.034(3) 0.028(2) 0.039(3) -0.0007(18) -0.009(2) -0.0036(19)
C39 0.040(3) 0.043(3) 0.034(3) -0.002(2) 0.005(2) 0.005(2)
C40 0.056(4) 0.050(3) 0.055(4) -0.020(2) -0.003(3) 0.003(3)
C41 0.055(4) 0.069(3) 0.048(3) 0.004(3) 0.008(3) 0.002(3)
C42 0.036(3) 0.043(3) 0.044(3) 0.006(2) -0.014(2) -0.001(2)
C43 0.052(3) 0.064(3) 0.062(4) 0.024(3) -0.004(3) -0.009(3)
C44 0.066(4) 0.053(3) 0.052(4) -0.010(3) -0.017(3) 0.001(3)
C70 0.045(3) 0.056(3) 0.036(3) 0.002(2) -0.005(2) 0.001(2)
Cl71 0.0693(11) 0.0772(10) 0.0509(9) 0.0050(7) -0.0067(8) -0.0255(7)
Cl72 0.0813(11) 0.0538(8) 0.1090(13) 0.0077(8) 0.0052(10) -0.0153(7)
Cl73 0.0806(13) 0.1114(14) 0.0783(13) -0.0012(10) 0.0141(10) 0.0323(10)
C80 0.047(3) 0.073(3) 0.034(3) 0.006(2) -0.012(2) -0.016(3)
Cl81 0.0454(8) 0.0602(7) 0.0550(9) 0.0131(6) -0.0037(7) -0.0099(6)
Cl82 0.0871(12) 0.0703(9) 0.0924(12) 0.0173(8) -0.0400(10) -0.0331(8)
Cl83 0.0550(9) 0.1087(12) 0.0754(12) 0.0023(9) -0.0149(8) 0.0201(9)
C90 0.043(3) 0.048(3) 0.046(3) 0.002(2) -0.007(3) 0.001(2)
Cl91 0.0479(9) 0.1919(19) 0.0416(9) 0.0206(10) -0.0012(8) 0.0050(10)
Cl92 0.0543(10) 0.242(2) 0.0392(9) -0.0073(12) -0.0065(8) 0.0103(13)
Cl93 0.0918(12) 0.0514(8) 0.1075(14) 0.0023(8) -0.0065(12) -0.0237(7)

loop_
_atom_type_symbol
_atom_type_description
_atom_type_scat_dispersion_real
_atom_type_scat_dispersion_imag
_atom_type_scat_source
C C 0.0033 0.0016 'International Tables Vol C Tables 4.2.6.8 and 6.1.1.4'
H H 0.0000 0.0000 'International Tables Vol C Tables 4.2.6.8 and 6.1.1.4'
N N 0.0061 0.0033 'International Tables Vol C Tables 4.2.6.8 and 6.1.1.4'
Cl Cl 0.1484 0.1585 'International Tables Vol C Tables 4.2.6.8 and 6.1.1.4'

loop_
_geom_angle_atom_site_label_1
_geom_angle_atom_site_label_2
_geom_angle_atom_site_label_3
_geom_angle
_geom_angle_site_symmetry_1
_geom_angle_site_symmetry_3
_geom_angle_publ_flag
N12 C11 C11 109.8(4) . 3_757 ?
N12 C11 H11A 109.7 . . ?
C11 C11 H11A 109.7 3_757 . ?
N12 C11 H11B 109.7 . . ?
C11 C11 H11B 109.7 3_757 . ?
H11A C11 H11B 108.2 . . ?
C13 N12 C11 115.3(2) . . ?
C13 N12 H12A 108.4 . . ?
C11 N12 H12A 108.4 . . ?
C13 N12 H12B 108.4 . . ?
C11 N12 H12B 108.4 . . ?
H12A N12 H12B 107.5 . . ?
C14 C13 C18 120.0 . . ?
C14 C13 N12 118.7(2) . . ?
C18 C13 N12 121.3(2) . . ?
C13 C14 C15 120.0 . . ?
C13 C14 C19 123.1(2) . . ?
C15 C14 C19 116.9(2) . . ?
C14 C15 C16 120.0 . . ?
C14 C15 H15A 120.0 . . ?
C16 C15 H15A 120.0 . . ?
C17 C16 C15 120.0 . . ?
C17 C16 H16A 120.0 . . ?
C15 C16 H16A 120.0 . . ?
C16 C17 C18 120.0 . . ?
C16 C17 H17A 120.0 . . ?
C18 C17 H17A 120.0 . . ?
C17 C18 C13 120.0 . . ?
C17 C18 C22 116.7(2) . . ?
C13 C18 C22 123.3(2) . . ?
C14 C19 C20 111.3(3) . . ?
C14 C19 C21 111.6(3) . . ?
C20 C19 C21 110.0(4) . . ?
C14 C19 H19A 107.9 . . ?
C20 C19 H19A 107.9 . . ?
C21 C19 H19A 107.9 . . ?
C19 C20 H20A 109.5 . . ?
C19 C20 H20B 109.5 . . ?
H20A C20 H20B 109.5 . . ?
C19 C20 H20C 109.5 . . ?
H20A C20 H20C 109.5 . . ?
H20B C20 H20C 109.5 . . ?
C19 C21 H21A 109.5 . . ?
C19 C21 H21B 109.5 . . ?
H21A C21 H21B 109.5 . . ?
C19 C21 H21C 109.5 . . ?
H21A C21 H21C 109.5 . . ?
H21B C21 H21C 109.5 . . ?
C24 C22 C23 110.9(4) . . ?
C24 C22 C18 111.5(3) . . ?
C23 C22 C18 110.4(3) . . ?
C24 C22 H22A 108.0 . . ?
C23 C22 H22A 108.0 . . ?
C18 C22 H22A 108.0 . . ?
C22 C23 H23A 109.5 . . ?
C22 C23 H23B 109.5 . . ?
H23A C23 H23B 109.5 . . ?
C22 C23 H23C 109.5 . . ?
H23A C23 H23C 109.5 . . ?
H23B C23 H23C 109.5 . . ?
C22 C24 H24A 109.5 . . ?
C22 C24 H24B 109.5 . . ?
H24A C24 H24B 109.5 . . ?
C22 C24 H24C 109.5 . . ?
H24A C24 H24C 109.5 . . ?
H24B C24 H24C 109.5 . . ?
C31 C31 N32 109.8(3) 3_767 . ?
C31 C31 H31A 109.7 3_767 . ?
N32 C31 H31A 109.7 . . ?
C31 C31 H31B 109.7 3_767 . ?
N32 C31 H31B 109.7 . . ?
H31A C31 H31B 108.2 . . ?
C33 N32 C31 113.6(2) . . ?
C33 N32 H32A 108.8 . . ?
C31 N32 H32A 108.8 . . ?
C33 N32 H32B 108.8 . . ?
C31 N32 H32B 108.8 . . ?
H32A N32 H32B 107.7 . . ?
C34 C33 C38 120.0 . . ?
C34 C33 N32 119.8(2) . . ?
C38 C33 N32 120.2(2) . . ?
C35 C34 C33 120.0 . . ?
C35 C34 C39 116.7(3) . . ?
C33 C34 C39 123.2(3) . . ?
C34 C35 C36 120.0 . . ?
C34 C35 H35A 120.0 . . ?
C36 C35 H35A 120.0 . . ?
C37 C36 C35 120.0 . . ?
C37 C36 H36A 120.0 . . ?
C35 C36 H36A 120.0 . . ?
C36 C37 C38 120.0 . . ?
C36 C37 H37A 120.0 . . ?
C38 C37 H37A 120.0 . . ?
C37 C38 C33 120.0 . . ?
C37 C38 C42 117.2(2) . . ?
C33 C38 C42 122.7(2) . . ?
C41 C39 C40 109.8(4) . . ?
C41 C39 C34 112.3(4) . . ?
C40 C39 C34 111.4(4) . . ?
C41 C39 H39A 107.7 . . ?
C40 C39 H39A 107.7 . . ?
C34 C39 H39A 107.7 . . ?
C39 C40 H40A 109.5 . . ?
C39 C40 H40B 109.5 . . ?
H40A C40 H40B 109.5 . . ?
C39 C40 H40C 109.5 . . ?
H40A C40 H40C 109.5 . . ?
H40B C40 H40C 109.5 . . ?
C39 C41 H41A 109.5 . . ?
C39 C41 H41B 109.5 . . ?
H41A C41 H41B 109.5 . . ?
C39 C41 H41C 109.5 . . ?
H41A C41 H41C 109.5 . . ?
H41B C41 H41C 109.5 . . ?
C43 C42 C38 112.6(4) . . ?
C43 C42 C44 110.0(4) . . ?
C38 C42 C44 110.4(4) . . ?
C43 C42 H42A 107.9 . . ?
C38 C42 H42A 107.9 . . ?
C44 C42 H42A 107.9 . . ?
C42 C43 H43A 109.5 . . ?
C42 C43 H43B 109.5 . . ?
H43A C43 H43B 109.5 . . ?
C42 C43 H43C 109.5 . . ?
H43A C43 H43C 109.5 . . ?
H43B C43 H43C 109.5 . . ?
C42 C44 H44A 109.5 . . ?
C42 C44 H44B 109.5 . . ?
H44A C44 H44B 109.5 . . ?
C42 C44 H44C 109.5 . . ?
H44A C44 H44C 109.5 . . ?
H44B C44 H44C 109.5 . . ?
Cl73 C70 Cl71 111.7(3) . . ?
Cl73 C70 Cl72 109.2(3) . . ?
Cl71 C70 Cl72 108.9(2) . . ?
Cl73 C70 H70A 109.0 . . ?
Cl71 C70 H70A 109.0 . . ?
Cl72 C70 H70A 109.0 . . ?
Cl81 C80 Cl83 110.5(3) . . ?
Cl81 C80 Cl82 109.6(3) . . ?
Cl83 C80 Cl82 109.7(3) . . ?
Cl81 C80 H80A 109.0 . . ?
Cl83 C80 H80A 109.0 . . ?
Cl82 C80 H80A 109.0 . . ?
Cl91 C90 Cl92 111.0(2) . . ?
Cl91 C90 Cl93 111.5(3) . . ?
Cl92 C90 Cl93 110.1(3) . . ?
Cl91 C90 H90A 108.0 . . ?
Cl92 C90 H90A 108.0 . . ?
Cl93 C90 H90A 108.0 . . ?

loop_
_geom_bond_atom_site_label_1
_geom_bond_atom_site_label_2
_geom_bond_distance
_geom_bond_site_symmetry_2
_geom_bond_publ_flag
C11 N12 1.495(5) . ?
C11 C11 1.527(7) 3_757 ?
C11 H11A 0.9900 . ?
C11 H11B 0.9900 . ?
N12 C13 1.458(3) . ?
N12 H12A 0.9200 . ?
N12 H12B 0.9200 . ?
C13 C14 1.3900 . ?
C13 C18 1.3900 . ?
C14 C15 1.3900 . ?
C14 C19 1.533(5) . ?
C15 C16 1.3900 . ?
C15 H15A 0.9500 . ?
C16 C17 1.3900 . ?
C16 H16A 0.9500 . ?
C17 C18 1.3900 . ?
C17 H17A 0.9500 . ?
C18 C22 1.549(5) . ?
C19 C20 1.534(6) . ?
C19 C21 1.541(6) . ?
C19 H19A 1.0000 . ?
C20 H20A 0.9800 . ?
C20 H20B 0.9800 . ?
C20 H20C 0.9800 . ?
C21 H21A 0.9800 . ?
C21 H21B 0.9800 . ?
C21 H21C 0.9800 . ?
C22 C24 1.536(6) . ?
C22 C23 1.541(6) . ?
C22 H22A 1.0000 . ?
C23 H23A 0.9800 . ?
C23 H23B 0.9800 . ?
C23 H23C 0.9800 . ?
C24 H24A 0.9800 . ?
C24 H24B 0.9800 . ?
C24 H24C 0.9800 . ?
C31 C31 1.498(7) 3_767 ?
C31 N32 1.504(4) . ?
C31 H31A 0.9900 . ?
C31 H31B 0.9900 . ?
N32 C33 1.444(3) . ?
N32 H32A 0.9200 . ?
N32 H32B 0.9200 . ?
C33 C34 1.3900 . ?
C33 C38 1.3900 . ?
C34 C35 1.3900 . ?
C34 C39 1.543(5) . ?
C35 C36 1.3900 . ?
C35 H35A 0.9500 . ?
C36 C37 1.3900 . ?
C36 H36A 0.9500 . ?
C37 C38 1.3900 . ?
C37 H37A 0.9500 . ?
C38 C42 1.539(6) . ?
C39 C41 1.527(7) . ?
C39 C40 1.532(6) . ?
C39 H39A 1.0000 . ?
C40 H40A 0.9800 . ?
C40 H40B 0.9800 . ?
C40 H40C 0.9800 . ?
C41 H41A 0.9800 . ?
C41 H41B 0.9800 . ?
C41 H41C 0.9800 . ?
C42 C43 1.524(6) . ?
C42 C44 1.551(7) . ?
C42 H42A 1.0000 . ?
C43 H43A 0.9800 . ?
C43 H43B 0.9800 . ?
C43 H43C 0.9800 . ?
C44 H44A 0.9800 . ?
C44 H44B 0.9800 . ?
C44 H44C 0.9800 . ?
C70 Cl73 1.736(5) . ?
C70 Cl71 1.746(5) . ?
C70 Cl72 1.764(5) . ?
C70 H70A 1.0000 . ?
C80 Cl81 1.738(5) . ?
C80 Cl83 1.752(5) . ?
C80 Cl82 1.757(5) . ?
C80 H80A 1.0000 . ?
C90 Cl91 1.725(5) . ?
C90 Cl92 1.735(5) . ?
C90 Cl93 1.745(4) . ?
C90 H90A 1.0000 . ?

loop_
_geom_hbond_atom_site_label_D
_geom_hbond_atom_site_label_H
_geom_hbond_atom_site_label_A
_geom_hbond_distance_DH
_geom_hbond_distance_HA
_geom_hbond_distance_DA
_geom_hbond_angle_DHA
_geom_hbond_site_symmetry_A
N12 H12A Cl1 0.92 2.25 3.067(3) 147.9 .
N12 H12B Cl2 0.92 2.25 3.084(3) 150.4 .
N32 H32B Cl1 0.92 2.21 3.092(3) 160.2 .
N32 H32A Cl2 0.92 2.30 3.168(3) 156.9 .

loop_
_geom_torsion_atom_site_label_1
_geom_torsion_atom_site_label_2
_geom_torsion_atom_site_label_3
_geom_torsion_atom_site_label_4
_geom_torsion
_geom_torsion_site_symmetry_1
_geom_torsion_site_symmetry_2
_geom_torsion_site_symmetry_3
_geom_torsion_site_symmetry_4
_geom_torsion_publ_flag
C11 C11 N12 C13 64.5(5) 3_757 . . . ?
C11 N12 C13 C14 78.1(3) . . . . ?
C11 N12 C13 C18 -100.0(3) . . . . ?
C18 C13 C14 C15 0.0 . . . . ?
N12 C13 C14 C15 -178.1(2) . . . . ?
C18 C13 C14 C19 -179.3(3) . . . . ?
N12 C13 C14 C19 2.6(3) . . . . ?
C13 C14 C15 C16 0.0 . . . . ?
C19 C14 C15 C16 179.3(3) . . . . ?
C14 C15 C16 C17 0.0 . . . . ?
C15 C16 C17 C18 0.0 . . . . ?
C16 C17 C18 C13 0.0 . . . . ?
C16 C17 C18 C22 -178.1(3) . . . . ?
C14 C13 C18 C17 0.0 . . . . ?
N12 C13 C18 C17 178.0(2) . . . . ?
C14 C13 C18 C22 178.0(3) . . . . ?
N12 C13 C18 C22 -4.0(3) . . . . ?
C13 C14 C19 C20 115.3(3) . . . . ?
C15 C14 C19 C20 -64.1(4) . . . . ?
C13 C14 C19 C21 -121.4(3) . . . . ?
C15 C14 C19 C21 59.2(4) . . . . ?
C17 C18 C22 C24 -54.2(4) . . . . ?
C13 C18 C22 C24 127.8(3) . . . . ?
C17 C18 C22 C23 69.5(3) . . . . ?
C13 C18 C22 C23 -108.5(3) . . . . ?
C31 C31 N32 C33 177.6(4) 3_767 . . . ?
C31 N32 C33 C34 -90.0(3) . . . . ?
C31 N32 C33 C38 92.9(3) . . . . ?
C38 C33 C34 C35 0.0 . . . . ?
N32 C33 C34 C35 -177.1(2) . . . . ?
C38 C33 C34 C39 -175.3(3) . . . . ?
N32 C33 C34 C39 7.6(3) . . . . ?
C33 C34 C35 C36 0.0 . . . . ?
C39 C34 C35 C36 175.6(3) . . . . ?
C34 C35 C36 C37 0.0 . . . . ?
C35 C36 C37 C38 0.0 . . . . ?
C36 C37 C38 C33 0.0 . . . . ?
C36 C37 C38 C42 -177.5(3) . . . . ?
C34 C33 C38 C37 0.0 . . . . ?
N32 C33 C38 C37 177.1(2) . . . . ?
C34 C33 C38 C42 177.3(3) . . . . ?
N32 C33 C38 C42 -5.6(3) . . . . ?
C35 C34 C39 C41 57.3(4) . . . . ?
C33 C34 C39 C41 -127.2(4) . . . . ?
C35 C34 C39 C40 -66.4(4) . . . . ?
C33 C34 C39 C40 109.0(4) . . . . ?
C37 C38 C42 C43 64.9(4) . . . . ?
C33 C38 C42 C43 -112.5(4) . . . . ?
C37 C38 C42 C44 -58.5(4) . . . . ?
C33 C38 C42 C44 124.1(3) . . . . ?
